data_2225926
loop_
_publ_author_name
'Jenkinson, Sarah F.'
'Dai, Ni'
'Fleet, George W. J.'
'Watkin, David J.'

_publ_section_title
;
 2-Azido-2-deoxy-3,4-<i>O</i>-isopropylidene-2-<i>C</i>-methyl-<small>D</small>-talono-1,5-lactone
;
_journal_coeditor_code LH5031
_journal_issue 5
_journal_name_full 'Acta Crystallographica Section E'
_journal_page_first o1221
_journal_page_last o1222
_journal_paper_doi 10.1107/S160053681001500X
_journal_volume 66
_journal_year 2010
_chemical_formula_iupac 'C10 H15 N3 O5'
_chemical_formula_moiety 'C10 H15 N3 O5'
_chemical_formula_sum 'C10 H15 N3 O5'
_chemical_formula_weight 257.25
_chemical_name_systematic
;
2-Azido-2-deoxy-3,4-<i>O</i>-isopropylidene-2-<i>C</i>-methyl-D-talono-1,5-\
lactone
;
_space_group_IT_number 19
_symmetry_cell_setting orthorhombic
_symmetry_space_group_name_Hall 'P 2ac 2ab'
_symmetry_space_group_name_H-M 'P 21 21 21'
_atom_sites_solution_hydrogens geom
_atom_sites_solution_primary direct
_cell_angle_alpha 90
_cell_angle_beta 90
_cell_angle_gamma 90
_cell_formula_units_Z 4
_cell_length_a 5.9481(3)
_cell_length_b 13.3427(7)
_cell_length_c 15.6351(9)
_cell_measurement_reflns_used 1637
_cell_measurement_temperature 150
_cell_measurement_theta_max 27
_cell_measurement_theta_min 5
_cell_volume 1240.86(12)
_computing_cell_refinement 'DENZO/SCALEPACK (Otwinowski & Minor, 1997)'
_computing_data_collection 'COLLECT (Nonius, 2001).'
_computing_data_reduction 'DENZO/SCALEPACK (Otwinowski & Minor, 1997)'
_computing_molecular_graphics 'CAMERON (Watkin <i>et al.</i>,  1996)'
_computing_publication_material 'CRYSTALS (Betteridge <i>et al.</i>,  2003)'
_computing_structure_refinement 'CRYSTALS (Betteridge <i>et al.</i>,  2003)'
_computing_structure_solution 'SIR92 (Altomare <i>et al.</i>,  1994)'
_diffrn_ambient_temperature 150
_diffrn_measured_fraction_theta_full 0.990
_diffrn_measured_fraction_theta_max 0.990
_diffrn_measurement_device Area
_diffrn_measurement_device_type 'Nonius KappaCCD'
_diffrn_measurement_method \w
_diffrn_radiation_monochromator graphite
_diffrn_radiation_type 'Mo K\a'
_diffrn_radiation_wavelength 0.71073
_diffrn_reflns_av_R_equivalents 0.077
_diffrn_reflns_limit_h_max 7
_diffrn_reflns_limit_h_min -7
_diffrn_reflns_limit_k_max 17
_diffrn_reflns_limit_k_min -17
_diffrn_reflns_limit_l_max 20
_diffrn_reflns_limit_l_min -20
_diffrn_reflns_number 10775
_diffrn_reflns_theta_full 26.938
_diffrn_reflns_theta_max 27.488
_diffrn_reflns_theta_min 5.201
_diffrn_standards_number 0
_exptl_absorpt_coefficient_mu 0.111
_exptl_absorpt_correction_T_max 0.99
_exptl_absorpt_correction_T_min 0.89
_exptl_absorpt_correction_type multi-scan
_exptl_absorpt_process_details '(DENZO/SCALEPACK; Otwinowski & Minor, 1997)'
_exptl_crystal_colour colourless
_exptl_crystal_density_diffrn 1.377
_exptl_crystal_density_method 'not measured'
_exptl_crystal_description plate
_exptl_crystal_F_000 544
_exptl_crystal_size_max 0.20
_exptl_crystal_size_mid 0.15
_exptl_crystal_size_min 0.05
_refine_diff_density_max 0.53
_refine_diff_density_min -0.45
_refine_ls_extinction_coef 46E1(6)
_refine_ls_extinction_method 'Larson (1970), Equation 22'
_refine_ls_goodness_of_fit_ref 0.8754
_refine_ls_hydrogen_treatment constr
_refine_ls_matrix_type full
_refine_ls_number_parameters 164
_refine_ls_number_reflns 1647
_refine_ls_number_restraints 0
_refine_ls_R_factor_all 0.0690
_refine_ls_R_factor_gt 0.0383
_refine_ls_shift/su_max 0.000278
_refine_ls_structure_factor_coef Fsqd
_refine_ls_weighting_details
;
Method= Modified Sheldrick
w=1/[\s^2^(F^2^) + ( 0.05P)^2^ + 0.16P], where P=[max(Fo^2^,0) + 2Fc^2^]/3
;
_refine_ls_weighting_scheme calc
_refine_ls_wR_factor_all 0.0871
_refine_ls_wR_factor_gt 0.0769
_refine_ls_wR_factor_ref 0.0871
_reflns_number_gt 1170
_reflns_number_total 1647
_reflns_threshold_expression I>2\s(I)
_cod_data_source_file lh5031.cif
_cod_data_source_block I
_cod_depositor_comments
;
The following automatic conversions were performed:
'_symmetry_cell_setting' value 'Orthorhombic' changed to 'orthorhombic'
according to '/home/saulius/struct/CIF-dictionaries/cif_core.dic'
dictionary named 'cif_core.dic' version 2.4.1 from 2010-06-29.

Automatic conversion script
Id: cif_fix_enum 1527 2010-12-29 10:47:43Z saulius 
;
_cod_database_code 2225926
_cod_database_fobs_code 2225926

loop_
_symmetry_equiv_pos_as_xyz
x,y,z
x+1/2,-y+1/2,-z
-x,y+1/2,-z+1/2
-x+1/2,-y,z+1/2

loop_
_atom_site_type_symbol
_atom_site_label
_atom_site_fract_x
_atom_site_fract_y
_atom_site_fract_z
_atom_site_U_iso_or_equiv
_atom_site_adp_type
_atom_site_occupancy
_atom_site_disorder_assembly
_atom_site_disorder_group
O O1 0.4977(3) 0.87439(12) 0.79200(10) 0.0276 Uani 1.0000 . .
C C2 0.5736(5) 0.85325(19) 0.87769(16) 0.0297 Uani 1.0000 . .
O O3 0.7326(3) 0.77432(13) 0.86551(10) 0.0334 Uani 1.0000 . .
C C4 0.8307(4) 0.78267(17) 0.78210(15) 0.0258 Uani 1.0000 . .
C C5 0.6901(4) 0.86484(17) 0.73767(14) 0.0250 Uani 1.0000 . .
C C6 0.6110(4) 0.83522(18) 0.64929(15) 0.0247 Uani 1.0000 . .
N N7 0.4436(4) 0.91275(16) 0.62475(14) 0.0317 Uani 1.0000 . .
N N8 0.3742(4) 0.90581(16) 0.55031(15) 0.0313 Uani 1.0000 . .
N N9 0.2976(4) 0.90888(18) 0.48383(15) 0.0443 Uani 1.0000 . .
C C10 0.4914(4) 0.73333(18) 0.65603(15) 0.0243 Uani 1.0000 . .
O O11 0.3123(3) 0.71606(13) 0.62348(11) 0.0323 Uani 1.0000 . .
O O12 0.5913(3) 0.66364(12) 0.70449(11) 0.0256 Uani 1.0000 . .
C C13 0.8169(4) 0.68186(17) 0.73740(16) 0.0250 Uani 1.0000 . .
C C14 0.8716(5) 0.59403(17) 0.79413(17) 0.0309 Uani 1.0000 . .
O O15 0.8866(3) 0.50433(11) 0.74599(11) 0.0351 Uani 1.0000 . .
C C16 0.8056(4) 0.83600(19) 0.58502(16) 0.0303 Uani 1.0000 . .
C C17 0.6857(5) 0.9437(2) 0.91665(18) 0.0385 Uani 1.0000 . .
C C18 0.3762(5) 0.8142(2) 0.92680(19) 0.0459 Uani 1.0000 . .
H H41 0.9905 0.8032 0.7872 0.0311 Uiso 1.0000 . .
H H51 0.7740 0.9284 0.7350 0.0310 Uiso 1.0000 . .
H H131 0.9235 0.6813 0.6888 0.0288 Uiso 1.0000 . .
H H141 1.0180 0.6075 0.8209 0.0398 Uiso 1.0000 . .
H H142 0.7552 0.5873 0.8388 0.0391 Uiso 1.0000 . .
H H161 0.7461 0.8167 0.5292 0.0461 Uiso 1.0000 . .
H H162 0.8707 0.9027 0.5818 0.0463 Uiso 1.0000 . .
H H163 0.9219 0.7893 0.6024 0.0460 Uiso 1.0000 . .
H H172 0.7391 0.9258 0.9730 0.0598 Uiso 1.0000 . .
H H171 0.5743 0.9972 0.9206 0.0603 Uiso 1.0000 . .
H H173 0.8113 0.9635 0.8797 0.0603 Uiso 1.0000 . .
H H182 0.4260 0.7957 0.9845 0.0690 Uiso 1.0000 . .
H H181 0.2604 0.8655 0.9297 0.0694 Uiso 1.0000 . .
H H183 0.3174 0.7559 0.8975 0.0688 Uiso 1.0000 . .
H H151 0.7591 0.4778 0.7453 0.0532 Uiso 1.0000 . .

loop_
_atom_site_aniso_label
_atom_site_aniso_U_11
_atom_site_aniso_U_22
_atom_site_aniso_U_33
_atom_site_aniso_U_12
_atom_site_aniso_U_13
_atom_site_aniso_U_23
O1 0.0272(9) 0.0348(9) 0.0207(8) 0.0036(8) -0.0008(8) 0.0009(7)
C2 0.0358(14) 0.0323(13) 0.0209(12) 0.0025(12) -0.0027(11) -0.0011(12)
O3 0.0480(11) 0.0305(9) 0.0217(9) 0.0089(9) -0.0031(8) 0.0004(8)
C4 0.0254(13) 0.0278(12) 0.0241(13) -0.0041(11) -0.0031(10) 0.0007(11)
C5 0.0249(12) 0.0250(12) 0.0252(12) 0.0006(10) -0.0006(11) 0.0016(11)
C6 0.0253(12) 0.0255(12) 0.0233(13) 0.0057(11) -0.0011(11) 0.0031(10)
N7 0.0361(12) 0.0337(11) 0.0253(11) 0.0090(10) -0.0035(10) -0.0003(10)
N8 0.0309(12) 0.0300(11) 0.0330(13) 0.0066(10) 0.0013(11) 0.0030(11)
N9 0.0446(14) 0.0544(16) 0.0340(14) 0.0089(13) -0.0105(12) 0.0052(12)
C10 0.0210(12) 0.0297(13) 0.0221(11) 0.0039(11) 0.0023(11) -0.0047(11)
O11 0.0255(9) 0.0391(10) 0.0322(10) -0.0029(9) -0.0047(8) -0.0022(9)
O12 0.0228(8) 0.0246(8) 0.0293(9) -0.0005(7) -0.0023(7) 0.0012(8)
C13 0.0192(11) 0.0267(12) 0.0292(14) 0.0008(10) -0.0021(11) 0.0020(11)
C14 0.0327(14) 0.0247(12) 0.0351(14) 0.0018(12) -0.0044(12) 0.0045(12)
O15 0.0297(9) 0.0248(9) 0.0509(12) 0.0035(8) 0.0037(9) 0.0003(9)
C16 0.0318(13) 0.0317(13) 0.0274(13) 0.0010(12) 0.0036(11) 0.0049(11)
C17 0.0484(17) 0.0374(15) 0.0297(14) 0.0015(14) -0.0060(14) -0.0059(12)
C18 0.0446(17) 0.063(2) 0.0300(16) -0.0052(15) 0.0033(13) 0.0041(15)

loop_
_atom_type_symbol
_atom_type_scat_dispersion_real
_atom_type_scat_dispersion_imag
_atom_type_scat_source
C 0.0033 0.0016 'International Tables Vol C 4.2.6.8 and 6.1.1.4'
H 0.0000 0.0000 'International Tables Vol C 4.2.6.8 and 6.1.1.4'
N 0.0061 0.0033 'International Tables Vol C 4.2.6.8 and 6.1.1.4'
O 0.0106 0.0060 'International Tables Vol C 4.2.6.8 and 6.1.1.4'

loop_
_geom_angle_atom_site_label_1
_geom_angle_atom_site_label_2
_geom_angle_atom_site_label_3
_geom_angle_site_symmetry_1
_geom_angle_site_symmetry_2
_geom_angle_site_symmetry_3
_geom_angle
_geom_angle_publ_flag
C2 O1 C5 . . . 106.47(18) no
O1 C2 O3 . . . 103.17(18) no
O1 C2 C17 . . . 110.9(2) no
O3 C2 C17 . . . 110.6(2) no
O1 C2 C18 . . . 107.4(2) no
O3 C2 C18 . . . 109.4(2) no
C17 C2 C18 . . . 114.7(2) no
C2 O3 C4 . . . 109.49(17) no
O3 C4 C5 . . . 104.14(19) no
O3 C4 C13 . . . 109.17(18) no
C5 C4 C13 . . . 113.14(19) no
O3 C4 H41 . . . 109.8 no
C5 C4 H41 . . . 111.0 no
C13 C4 H41 . . . 109.5 no
C4 C5 O1 . . . 103.26(17) no
C4 C5 C6 . . . 113.20(19) no
O1 C5 C6 . . . 108.46(18) no
C4 C5 H51 . . . 110.9 no
O1 C5 H51 . . . 110.7 no
C6 C5 H51 . . . 110.1 no
C5 C6 N7 . . . 105.21(19) no
C5 C6 C10 . . . 108.20(19) no
N7 C6 C10 . . . 108.84(18) no
C5 C6 C16 . . . 111.2(2) no
N7 C6 C16 . . . 109.39(19) no
C10 C6 C16 . . . 113.6(2) no
C6 N7 N8 . . . 114.5(2) no
N7 N8 N9 . . . 172.4(3) no
C6 C10 O11 . . . 123.4(2) no
C6 C10 O12 . . . 116.6(2) no
O11 C10 O12 . . . 120.0(2) no
C10 O12 C13 . . . 119.50(19) no
C4 C13 O12 . . . 111.08(19) no
C4 C13 C14 . . . 114.0(2) no
O12 C13 C14 . . . 106.09(19) no
C4 C13 H131 . . . 109.0 no
O12 C13 H131 . . . 108.6 no
C14 C13 H131 . . . 108.0 no
C13 C14 O15 . . . 111.0(2) no
C13 C14 H141 . . . 107.5 no
O15 C14 H141 . . . 109.0 no
C13 C14 H142 . . . 109.6 no
O15 C14 H142 . . . 110.1 no
H141 C14 H142 . . . 109.7 no
C14 O15 H151 . . . 107.9 no
C6 C16 H161 . . . 108.1 no
C6 C16 H162 . . . 110.0 no
H161 C16 H162 . . . 109.8 no
C6 C16 H163 . . . 110.5 no
H161 C16 H163 . . . 109.9 no
H162 C16 H163 . . . 108.6 no
C2 C17 H172 . . . 108.4 no
C2 C17 H171 . . . 108.1 no
H172 C17 H171 . . . 110.3 no
C2 C17 H173 . . . 108.3 no
H172 C17 H173 . . . 110.7 no
H171 C17 H173 . . . 111.0 no
C2 C18 H182 . . . 108.8 no
C2 C18 H181 . . . 109.6 no
H182 C18 H181 . . . 110.4 no
C2 C18 H183 . . . 108.6 no
H182 C18 H183 . . . 110.0 no
H181 C18 H183 . . . 109.4 no

loop_
_geom_bond_atom_site_label_1
_geom_bond_atom_site_label_2
_geom_bond_site_symmetry_1
_geom_bond_site_symmetry_2
_geom_bond_distance
_geom_bond_publ_flag
O1 C2 . . 1.442(3) no
O1 C5 . . 1.431(3) no
C2 O3 . . 1.428(3) no
C2 C17 . . 1.508(4) no
C2 C18 . . 1.496(4) no
O3 C4 . . 1.433(3) no
C4 C5 . . 1.544(3) no
C4 C13 . . 1.518(3) no
C4 H41 . . 0.993 no
C5 C6 . . 1.512(3) no
C5 H51 . . 0.985 no
C6 N7 . . 1.486(3) no
C6 C10 . . 1.538(3) no
C6 C16 . . 1.533(3) no
N7 N8 . . 1.238(3) no
N8 N9 . . 1.136(3) no
C10 O11 . . 1.203(3) no
C10 O12 . . 1.338(3) no
O12 C13 . . 1.458(3) no
C13 C14 . . 1.505(3) no
C13 H131 . . 0.989 no
C14 O15 . . 1.417(3) no
C14 H141 . . 0.983 no
C14 H142 . . 0.987 no
O15 H151 . . 0.837 no
C16 H161 . . 0.977 no
C16 H162 . . 0.972 no
C16 H163 . . 0.969 no
C17 H172 . . 0.967 no
C17 H171 . . 0.976 no
C17 H173 . . 0.981 no
C18 H182 . . 0.981 no
C18 H181 . . 0.972 no
C18 H183 . . 0.969 no

loop_
_geom_hbond_atom_site_label_D
_geom_hbond_atom_site_label_H
_geom_hbond_atom_site_label_A
_geom_hbond_site_symmetry_D
_geom_hbond_site_symmetry_H
_geom_hbond_site_symmetry_A
_geom_hbond_distance_DH
_geom_hbond_distance_HA
_geom_hbond_distance_DA
_geom_hbond_angle_DHA
_geom_hbond_publ_flag
C5 H51 O15 . . 3_756 0.99 2.28 3.141(4) 146 no
C13 H131 O11 . . 1_655 0.99 2.57 3.473(4) 152 no
C16 H161 O11 . . 2_566 0.98 2.46 3.333(4) 149 no
C16 H163 O11 . . 1_655 0.97 2.54 3.465(4) 159 no
O15 H151 O1 . . 3_646 0.84 2.14 2.930(4) 157 yes
O15 H151 N7 . . 3_646 0.84 2.52 3.072(4) 125 yes
